data_4326505
loop_
_publ_author_name
'Qingchen Dong'
'Michael J. Rose'
'Wai-Yeung Wong'
'Harry B. Gray'

_publ_contact_author_address
;
Division of Chemistry and Chemical Engineering,
California Institute of Technology,
1200 E California Blvd,
Pasdena, CA 91125
USA
;
_publ_contact_author_email mrose@caltech.edu
_publ_contact_author_fax '+1 626 459 2935'
_publ_contact_author_name 'Michael Rose'
_publ_contact_author_phone '+1 626 395 2846'
_publ_section_title
;
 Dual Coordination Modes of Ethylene-Linked NP2 Ligands in Cobalt(II) and
 Nickel(II) Iodides
;
_journal_name_full 'Inorganic Chemistry'
_journal_page_first 10213
_journal_page_last 10224
_journal_paper_doi 10.1021/ic201213c
_journal_volume 50
_journal_year 2011
_chemical_formula_moiety 'C32 H29 Co I2 N P2, C4 H8 O'
_chemical_formula_sum 'C36 H37 Co I2 N O P2'
_chemical_formula_weight 874.34
_chemical_name_systematic
;
 ?
;
_space_group_IT_number 2
_symmetry_cell_setting triclinic
_symmetry_space_group_name_Hall '-P 1'
_symmetry_space_group_name_H-M 'P -1'
_atom_sites_solution_hydrogens geom
_atom_sites_solution_primary direct
_atom_sites_solution_secondary difmap
_audit_creation_method SHELXL-97
_cell_angle_alpha 101.126(2)
_cell_angle_beta 93.187(2)
_cell_angle_gamma 103.450(2)
_cell_formula_units_Z 2
_cell_length_a 9.9884(4)
_cell_length_b 11.7808(5)
_cell_length_c 15.8303(7)
_cell_measurement_reflns_used 9674
_cell_measurement_temperature 100(2)
_cell_measurement_theta_max 44.95
_cell_measurement_theta_min 2.42
_cell_volume 1767.75(13)
_computing_cell_refinement 'Bruker SAINT-Plus v7.66A'
_computing_data_collection 'Bruker APEX2 v2009.7-0'
_computing_data_reduction 'Bruker SAINT-Plus v7.66A'
_computing_molecular_graphics 'Bruker XP v5.1'
_computing_publication_material 'Bruker XCIF 2008'
_computing_structure_refinement 'SHELXL-97 (Sheldrick, 2008)'
_computing_structure_solution 'SHELXS-97 (Sheldrick, 2008)'
_diffrn_ambient_temperature 100(2)
_diffrn_measured_fraction_theta_full 0.987
_diffrn_measured_fraction_theta_max 0.987
_diffrn_measurement_device_type 'Bruker KAPPA APEX II'
_diffrn_measurement_method '\w scans; 27 settings'
_diffrn_radiation_monochromator graphite
_diffrn_radiation_source 'fine-focus sealed tube'
_diffrn_radiation_type MoK\a
_diffrn_radiation_wavelength 0.71073
_diffrn_reflns_av_R_equivalents 0.0346
_diffrn_reflns_av_sigmaI/netI 0.0263
_diffrn_reflns_limit_h_max 20
_diffrn_reflns_limit_h_min -20
_diffrn_reflns_limit_k_max 22
_diffrn_reflns_limit_k_min -24
_diffrn_reflns_limit_l_max 33
_diffrn_reflns_limit_l_min -33
_diffrn_reflns_number 200055
_diffrn_reflns_theta_full 47.91
_diffrn_reflns_theta_max 47.91
_diffrn_reflns_theta_min 1.82
_exptl_absorpt_coefficient_mu 2.351
_exptl_absorpt_correction_T_max 0.7494
_exptl_absorpt_correction_T_min 0.6758
_exptl_absorpt_correction_type multi-scan
_exptl_absorpt_process_details 'SADABS v2008/1, Bruker-AXS, Madison, WI'
_exptl_crystal_colour Brown/green
_exptl_crystal_density_diffrn 1.643
_exptl_crystal_description Block
_exptl_crystal_F_000 862
_exptl_crystal_size_max 0.23
_exptl_crystal_size_mid 0.21
_exptl_crystal_size_min 0.14
_refine_diff_density_max 6.670
_refine_diff_density_min -2.149
_refine_diff_density_rms 0.142
_refine_ls_extinction_method none
_refine_ls_goodness_of_fit_ref 2.236
_refine_ls_hydrogen_treatment Riding
_refine_ls_matrix_type 'Full matrix'
_refine_ls_number_parameters 388
_refine_ls_number_reflns 33282
_refine_ls_number_restraints 0
_refine_ls_restrained_S_all 2.236
_refine_ls_R_factor_all 0.0565
_refine_ls_R_factor_gt 0.0358
_refine_ls_shift/su_max 0.008
_refine_ls_shift/su_mean 0.000
_refine_ls_structure_factor_coef Fsqd
_refine_ls_weighting_details w=1/s^2^(Fo^2^)
_refine_ls_weighting_scheme sigma
_refine_ls_wR_factor_gt 0.0565
_refine_ls_wR_factor_ref 0.0577
_reflns_number_gt 25010
_reflns_number_total 33282
_reflns_threshold_expression >2sigma(I)
_cod_data_source_file ic201213c_si_002_07.cif
_cod_data_source_block dqc08
_cod_depositor_comments
;
The following automatic conversions were performed:

'_atom_sites_solution_primary' value 'direct methods' was changed to
'direct'.

'_atom_sites_solution_secondary' value 'Difference Fourier map' was
changed to 'difmap'.

'_atom_sites_solution_hydrogens' value 'Geometric positions' was
changed to 'geom'.

Automatic conversion script
Id: cif_fix_values 6452 2018-10-05 10:23:21Z andrius 
;
_cod_database_code 4326505

loop_
_symmetry_equiv_pos_as_xyz
'x, y, z'
'-x, -y, -z'

loop_
_atom_site_label
_atom_site_type_symbol
_atom_site_fract_x
_atom_site_fract_y
_atom_site_fract_z
_atom_site_U_iso_or_equiv
_atom_site_adp_type
_atom_site_occupancy
_atom_site_symmetry_multiplicity
_atom_site_calc_flag
_atom_site_refinement_flags
Co1 Co 1.138849(13) 0.376059(11) 0.272351(8) 0.01323(2) Uani 1 1 d .
I1 I 1.328160(7) 0.331343(7) 0.181356(4) 0.02307(2) Uani 1 1 d .
I2 I 1.170950(7) 0.587654(5) 0.360345(4) 0.01792(1) Uani 1 1 d .
P1 P 1.09344(3) 0.26106(2) 0.376340(14) 0.01308(4) Uani 1 1 d .
P2 P 0.91054(3) 0.33864(2) 0.209816(15) 0.01420(4) Uani 1 1 d .
N1 N 0.81305(9) 0.23847(8) 0.34557(5) 0.01688(14) Uani 1 1 d .
C1 C 0.92639(10) 0.27999(9) 0.41491(6) 0.01554(15) Uani 1 1 d .
H1A H 0.9051 0.2358 0.4603 0.019 Uiso 1 1 calc R
H1B H 0.9351 0.3638 0.4395 0.019 Uiso 1 1 calc R
C2 C 0.79444(10) 0.32762(9) 0.29692(6) 0.01768(16) Uani 1 1 d .
H2A H 0.8121 0.4048 0.3363 0.021 Uiso 1 1 calc R
H2B H 0.6991 0.3074 0.2715 0.021 Uiso 1 1 calc R
C3 C 1.06887(11) 0.10052(8) 0.34520(6) 0.01627(15) Uani 1 1 d .
C4 C 1.00277(17) 0.04187(10) 0.26325(7) 0.0312(3) Uani 1 1 d .
H4 H 0.9770 0.0856 0.2249 0.037 Uiso 1 1 calc R
C5 C 0.9752(2) -0.08176(11) 0.23864(8) 0.0394(4) Uani 1 1 d .
H5 H 0.9275 -0.1207 0.1848 0.047 Uiso 1 1 calc R
C6 C 1.01852(16) -0.14734(10) 0.29394(8) 0.0305(3) Uani 1 1 d .
H6 H 1.0025 -0.2298 0.2766 0.037 Uiso 1 1 calc R
C7 C 1.08581(13) -0.08933(10) 0.37511(7) 0.0234(2) Uani 1 1 d .
H7 H 1.1154 -0.1330 0.4122 0.028 Uiso 1 1 calc R
C8 C 1.10926(11) 0.03391(9) 0.40142(6) 0.01856(17) Uani 1 1 d .
H8 H 1.1520 0.0720 0.4566 0.022 Uiso 1 1 calc R
C9 C 1.21758(10) 0.30873(8) 0.47144(6) 0.01572(15) Uani 1 1 d .
C10 C 1.18096(12) 0.32304(11) 0.55575(6) 0.0244(2) Uani 1 1 d .
H10 H 1.0881 0.3098 0.5654 0.029 Uiso 1 1 calc R
C11 C 1.28308(14) 0.35708(12) 0.62547(7) 0.0288(2) Uani 1 1 d .
H11 H 1.2583 0.3670 0.6817 0.035 Uiso 1 1 calc R
C12 C 1.42126(13) 0.37625(11) 0.61173(7) 0.0272(2) Uani 1 1 d .
H12 H 1.4892 0.3989 0.6586 0.033 Uiso 1 1 calc R
C13 C 1.45837(13) 0.36170(13) 0.52795(8) 0.0321(3) Uani 1 1 d .
H13 H 1.5512 0.3738 0.5185 0.039 Uiso 1 1 calc R
C14 C 1.35701(12) 0.32904(12) 0.45816(7) 0.0259(2) Uani 1 1 d .
H14 H 1.3824 0.3206 0.4021 0.031 Uiso 1 1 calc R
C15 C 0.84495(12) 0.20425(9) 0.12645(6) 0.02071(19) Uani 1 1 d .
C16 C 0.71633(19) 0.12610(13) 0.12406(9) 0.0443(4) Uani 1 1 d .
H16 H 0.6592 0.1405 0.1672 0.053 Uiso 1 1 calc R
C17 C 0.6734(3) 0.02603(15) 0.05664(10) 0.0616(6) Uani 1 1 d .
H17 H 0.5885 -0.0278 0.0557 0.074 Uiso 1 1 calc R
C18 C 0.7566(2) 0.00658(13) -0.00868(10) 0.0532(5) Uani 1 1 d .
H18 H 0.7267 -0.0595 -0.0541 0.064 Uiso 1 1 calc R
C19 C 0.8831(2) 0.08415(14) -0.00698(9) 0.0463(4) Uani 1 1 d .
H19 H 0.9383 0.0708 -0.0514 0.056 Uiso 1 1 calc R
C20 C 0.92909(15) 0.18304(12) 0.06128(7) 0.0300(2) Uani 1 1 d .
H20 H 1.0158 0.2346 0.0631 0.036 Uiso 1 1 calc R
C21 C 0.86913(10) 0.45635(8) 0.16208(6) 0.01567(15) Uani 1 1 d .
C22 C 0.73555(11) 0.47334(10) 0.15687(7) 0.02033(18) Uani 1 1 d .
H22 H 0.6651 0.4241 0.1787 0.024 Uiso 1 1 calc R
C23 C 0.70750(12) 0.56391(10) 0.11907(7) 0.02326(19) Uani 1 1 d .
H23 H 0.6187 0.5760 0.1167 0.028 Uiso 1 1 calc R
C24 C 0.81133(13) 0.63605(10) 0.08493(7) 0.0231(2) Uani 1 1 d .
H24 H 0.7922 0.6959 0.0592 0.028 Uiso 1 1 calc R
C25 C 0.94370(13) 0.61861(10) 0.08925(7) 0.0249(2) Uani 1 1 d .
H25 H 1.0133 0.6665 0.0658 0.030 Uiso 1 1 calc R
C26 C 0.97331(11) 0.52992(10) 0.12841(7) 0.02058(18) Uani 1 1 d .
H26 H 1.0629 0.5198 0.1321 0.025 Uiso 1 1 calc R
C27 C 0.69816(10) 0.14684(9) 0.35606(6) 0.01667(16) Uani 1 1 d .
C28 C 0.72124(12) 0.05143(10) 0.39059(7) 0.02131(18) Uani 1 1 d .
H28 H 0.8115 0.0486 0.4060 0.026 Uiso 1 1 calc R
C29 C 0.61124(13) -0.03926(10) 0.40221(7) 0.0247(2) Uani 1 1 d .
H29 H 0.6287 -0.1009 0.4265 0.030 Uiso 1 1 calc R
C30 C 0.47628(13) -0.03884(11) 0.37799(8) 0.0269(2) Uani 1 1 d .
H30 H 0.4029 -0.0996 0.3858 0.032 Uiso 1 1 calc R
C31 C 0.45242(12) 0.05362(12) 0.34187(8) 0.0280(2) Uani 1 1 d .
H31 H 0.3621 0.0538 0.3243 0.034 Uiso 1 1 calc R
C32 C 0.56139(11) 0.14662(11) 0.33137(7) 0.02320(19) Uani 1 1 d .
H32 H 0.5430 0.2086 0.3079 0.028 Uiso 1 1 calc R
O40 O 0.43774(10) 0.22909(8) 0.90384(6) 0.03130(18) Uani 1 1 d .
C41 C 0.49596(19) 0.19929(15) 0.82468(9) 0.0416(3) Uani 1 1 d .
H41A H 0.4682 0.2419 0.7828 0.050 Uiso 1 1 calc R
H41B H 0.4649 0.1142 0.8006 0.050 Uiso 1 1 calc R
C42 C 0.6520(2) 0.23563(19) 0.84625(11) 0.0503(4) Uani 1 1 d .
H42A H 0.6865 0.1705 0.8606 0.060 Uiso 1 1 calc R
H42B H 0.6982 0.2620 0.7986 0.060 Uiso 1 1 calc R
C43 C 0.67106(17) 0.33792(17) 0.92434(10) 0.0437(4) Uani 1 1 d .
H43A H 0.7555 0.3465 0.9610 0.052 Uiso 1 1 calc R
H43B H 0.6729 0.4128 0.9069 0.052 Uiso 1 1 calc R
C44 C 0.54471(14) 0.29880(13) 0.96940(8) 0.0308(2) Uani 1 1 d .
H44A H 0.5638 0.2516 1.0104 0.037 Uiso 1 1 calc R
H44B H 0.5173 0.3677 1.0005 0.037 Uiso 1 1 calc R

loop_
_atom_site_aniso_label
_atom_site_aniso_U_11
_atom_site_aniso_U_22
_atom_site_aniso_U_33
_atom_site_aniso_U_23
_atom_site_aniso_U_13
_atom_site_aniso_U_12
Co1 0.01559(5) 0.01231(5) 0.01233(4) 0.00257(4) 0.00266(4) 0.00427(4)
I1 0.02073(3) 0.02699(3) 0.02127(3) 0.00127(2) 0.00897(2) 0.00707(2)
I2 0.01908(3) 0.01377(3) 0.01956(3) -0.00121(2) -0.00046(2) 0.00589(2)
P1 0.01560(10) 0.01289(9) 0.01141(8) 0.00263(7) 0.00147(7) 0.00477(8)
P2 0.01624(10) 0.01345(10) 0.01323(9) 0.00388(7) 0.00212(7) 0.00335(8)
N1 0.0153(3) 0.0196(4) 0.0159(3) 0.0078(3) 0.0004(2) 0.0016(3)
C1 0.0169(4) 0.0171(4) 0.0125(3) 0.0029(3) 0.0022(3) 0.0039(3)
C2 0.0169(4) 0.0210(4) 0.0180(4) 0.0082(3) 0.0040(3) 0.0065(3)
C3 0.0218(4) 0.0141(4) 0.0140(3) 0.0033(3) 0.0030(3) 0.0062(3)
C4 0.0611(9) 0.0169(4) 0.0159(4) 0.0015(3) -0.0058(5) 0.0141(5)
C5 0.0771(11) 0.0175(5) 0.0202(5) -0.0019(4) -0.0080(6) 0.0127(6)
C6 0.0523(8) 0.0145(4) 0.0252(5) 0.0035(4) 0.0036(5) 0.0100(5)
C7 0.0311(5) 0.0170(4) 0.0254(5) 0.0098(4) 0.0031(4) 0.0082(4)
C8 0.0210(4) 0.0173(4) 0.0185(4) 0.0066(3) 0.0009(3) 0.0050(3)
C9 0.0180(4) 0.0146(4) 0.0147(3) 0.0031(3) -0.0004(3) 0.0047(3)
C10 0.0220(5) 0.0347(6) 0.0149(4) 0.0004(4) -0.0002(3) 0.0086(4)
C11 0.0313(6) 0.0364(6) 0.0159(4) -0.0016(4) -0.0037(4) 0.0103(5)
C12 0.0281(5) 0.0244(5) 0.0249(5) 0.0032(4) -0.0100(4) 0.0025(4)
C13 0.0182(5) 0.0448(7) 0.0318(6) 0.0134(5) -0.0039(4) 0.0017(5)
C14 0.0189(5) 0.0381(6) 0.0213(4) 0.0098(4) 0.0012(3) 0.0057(4)
C15 0.0318(5) 0.0143(4) 0.0148(4) 0.0035(3) -0.0024(3) 0.0041(4)
C16 0.0577(10) 0.0331(7) 0.0242(5) 0.0027(5) -0.0004(6) -0.0202(6)
C17 0.0935(15) 0.0318(7) 0.0332(7) 0.0039(6) -0.0102(8) -0.0300(9)
C18 0.0998(15) 0.0203(6) 0.0291(6) -0.0063(5) -0.0175(8) 0.0096(7)
C19 0.0724(11) 0.0411(8) 0.0250(6) -0.0112(5) -0.0064(6) 0.0309(8)
C20 0.0363(6) 0.0324(6) 0.0208(4) -0.0036(4) -0.0015(4) 0.0160(5)
C21 0.0190(4) 0.0142(4) 0.0137(3) 0.0032(3) 0.0011(3) 0.0039(3)
C22 0.0199(4) 0.0223(4) 0.0208(4) 0.0082(3) 0.0025(3) 0.0063(4)
C23 0.0242(5) 0.0245(5) 0.0236(4) 0.0070(4) -0.0001(4) 0.0102(4)
C24 0.0318(6) 0.0166(4) 0.0215(4) 0.0059(3) -0.0019(4) 0.0067(4)
C25 0.0275(5) 0.0206(5) 0.0280(5) 0.0123(4) 0.0025(4) 0.0027(4)
C26 0.0200(4) 0.0198(4) 0.0234(4) 0.0092(3) 0.0035(3) 0.0040(3)
C27 0.0161(4) 0.0193(4) 0.0142(3) 0.0040(3) 0.0042(3) 0.0028(3)
C28 0.0202(4) 0.0231(5) 0.0206(4) 0.0089(3) 0.0014(3) 0.0019(4)
C29 0.0281(5) 0.0223(5) 0.0225(4) 0.0087(4) 0.0039(4) 0.0000(4)
C30 0.0241(5) 0.0265(5) 0.0262(5) 0.0055(4) 0.0084(4) -0.0027(4)
C31 0.0165(4) 0.0343(6) 0.0332(5) 0.0092(5) 0.0079(4) 0.0036(4)
C32 0.0174(4) 0.0266(5) 0.0282(5) 0.0094(4) 0.0074(4) 0.0064(4)
O40 0.0361(5) 0.0295(4) 0.0282(4) 0.0012(3) 0.0031(3) 0.0120(4)
C41 0.0606(10) 0.0405(8) 0.0252(5) 0.0031(5) 0.0081(6) 0.0177(7)
C42 0.0568(10) 0.0649(11) 0.0368(7) 0.0105(7) 0.0214(7) 0.0265(9)
C43 0.0374(8) 0.0596(10) 0.0332(7) 0.0057(6) 0.0090(6) 0.0123(7)
C44 0.0330(6) 0.0411(7) 0.0219(5) 0.0066(4) 0.0034(4) 0.0160(5)

loop_
_atom_type_symbol
_atom_type_description
_atom_type_scat_dispersion_real
_atom_type_scat_dispersion_imag
_atom_type_scat_source
C C 0.0033 0.0016 'International Tables Vol C Tables 4.2.6.8 and 6.1.1.4'
H H 0.0000 0.0000 'International Tables Vol C Tables 4.2.6.8 and 6.1.1.4'
N N 0.0061 0.0033 'International Tables Vol C Tables 4.2.6.8 and 6.1.1.4'
P P 0.1023 0.0942 'International Tables Vol C Tables 4.2.6.8 and 6.1.1.4'
Co Co 0.3494 0.9721 'International Tables Vol C Tables 4.2.6.8 and 6.1.1.4'
I I -0.4742 1.8119 'International Tables Vol C Tables 4.2.6.8 and 6.1.1.4'
O O 0.0106 0.0060 'International Tables Vol C Tables 4.2.6.8 and 6.1.1.4'

loop_
_geom_angle_atom_site_label_1
_geom_angle_atom_site_label_2
_geom_angle_atom_site_label_3
_geom_angle
_geom_angle_publ_flag
P1 Co1 P2 97.364(10) yes
P1 Co1 I1 114.001(9) yes
P2 Co1 I1 120.871(8) yes
P1 Co1 I2 102.545(8) yes
P2 Co1 I2 100.275(8) yes
I1 Co1 I2 118.297(6) yes
C9 P1 C3 105.47(4) ?
C9 P1 C1 105.66(4) ?
C3 P1 C1 104.24(5) ?
C9 P1 Co1 114.54(3) ?
C3 P1 Co1 119.34(3) ?
C1 P1 Co1 106.35(3) ?
C15 P2 C21 104.11(4) ?
C15 P2 C2 106.36(5) ?
C21 P2 C2 103.49(5) ?
C15 P2 Co1 117.66(4) ?
C21 P2 Co1 115.84(3) ?
C2 P2 Co1 108.14(3) ?
C27 N1 C2 120.68(8) ?
C27 N1 C1 117.51(8) ?
C2 N1 C1 114.74(8) ?
N1 C1 P1 112.17(6) ?
N1 C2 P2 112.65(7) ?
C8 C3 C4 119.25(9) ?
C8 C3 P1 122.29(7) ?
C4 C3 P1 118.42(8) ?
C3 C4 C5 120.22(11) ?
C6 C5 C4 120.31(11) ?
C7 C6 C5 119.68(10) ?
C6 C7 C8 120.34(10) ?
C3 C8 C7 120.15(9) ?
C14 C9 C10 119.22(9) ?
C14 C9 P1 117.09(7) ?
C10 C9 P1 123.68(8) ?
C11 C10 C9 120.04(11) ?
C12 C11 C10 120.40(11) ?
C11 C12 C13 119.85(10) ?
C14 C13 C12 120.01(12) ?
C13 C14 C9 120.48(11) ?
C20 C15 C16 119.92(11) ?
C20 C15 P2 116.48(9) ?
C16 C15 P2 123.58(10) ?
C15 C16 C17 119.65(16) ?
C18 C17 C16 120.10(17) ?
C17 C18 C19 120.41(12) ?
C18 C19 C20 120.14(15) ?
C15 C20 C19 119.75(14) ?
C26 C21 C22 119.32(9) ?
C26 C21 P2 118.90(8) ?
C22 C21 P2 121.78(8) ?
C21 C22 C23 120.11(10) ?
C24 C23 C22 120.27(11) ?
C23 C24 C25 119.72(10) ?
C24 C25 C26 120.41(11) ?
C21 C26 C25 120.15(10) ?
C32 C27 C28 118.04(9) ?
C32 C27 N1 122.45(10) ?
C28 C27 N1 119.49(9) ?
C29 C28 C27 120.97(10) ?
C30 C29 C28 120.74(11) ?
C29 C30 C31 118.77(10) ?
C30 C31 C32 121.24(11) ?
C27 C32 C31 120.20(11) ?
C44 O40 C41 109.57(11) ?
O40 C41 C42 106.67(12) ?
C43 C42 C41 102.19(13) ?
C44 C43 C42 102.19(14) ?
O40 C44 C43 106.81(10) ?

loop_
_geom_bond_atom_site_label_1
_geom_bond_atom_site_label_2
_geom_bond_distance
_geom_bond_publ_flag
Co1 P1 2.3257(3) yes
Co1 P2 2.3426(3) yes
Co1 I1 2.53009(16) yes
Co1 I2 2.54861(17) yes
P1 C9 1.8060(9) ?
P1 C3 1.8141(10) ?
P1 C1 1.8549(10) ?
P2 C15 1.8145(10) ?
P2 C21 1.8170(10) ?
P2 C2 1.8547(10) ?
N1 C27 1.4226(13) ?
N1 C2 1.4552(13) ?
N1 C1 1.4571(12) ?
C3 C8 1.3956(14) ?
C3 C4 1.3939(14) ?
C4 C5 1.3897(16) ?
C5 C6 1.3874(19) ?
C6 C7 1.3860(17) ?
C7 C8 1.3906(15) ?
C9 C14 1.3921(15) ?
C9 C10 1.3926(14) ?
C10 C11 1.3904(15) ?
C11 C12 1.3822(19) ?
C12 C13 1.3863(19) ?
C13 C14 1.3872(16) ?
C15 C20 1.3884(17) ?
C15 C16 1.3894(19) ?
C16 C17 1.393(2) ?
C17 C18 1.380(3) ?
C18 C19 1.372(3) ?
C19 C20 1.3949(17) ?
C21 C26 1.3923(14) ?
C21 C22 1.3948(15) ?
C22 C23 1.3936(16) ?
C23 C24 1.3854(17) ?
C24 C25 1.3845(18) ?
C25 C26 1.3917(16) ?
C27 C32 1.3992(15) ?
C27 C28 1.3997(15) ?
C28 C29 1.3910(15) ?
C29 C30 1.3822(19) ?
C30 C31 1.384(2) ?
C31 C32 1.3959(16) ?
O40 C44 1.4258(16) ?
O40 C41 1.4276(17) ?
C41 C42 1.517(3) ?
C42 C43 1.519(2) ?
C43 C44 1.507(2) ?
